data_7710684
loop_
_publ_author_name
'Chang, Jiarui'
'Ding, Man'
'Kang, Jiaxin'
'Zhang, Jie'
'Chen, Xuenian'

_publ_section_title
;
 Coordination mode and stability of the tetrahydroborate ligand in group
 10 metal pincer complexes
;
_journal_name_full 'Dalton Transactions'
_journal_paper_doi 10.1039/D2DT01357F
_journal_year 2022
_chemical_formula_moiety 'C24 H48 B2 N2 Ni P2'
_chemical_formula_sum 'C24 H48 B2 N2 Ni P2'
_chemical_formula_weight 506.91
_chemical_name_systematic tBu-PBP-Ni-BH4
_space_group_crystal_system orthorhombic
_space_group_IT_number 61
_space_group_name_Hall '-P 2ac 2ab'
_space_group_name_H-M_alt 'P b c a'
_atom_sites_solution_hydrogens mixed
_atom_sites_solution_primary iterative
_audit_creation_date 2022-04-22
_audit_creation_method
;
Olex2 1.2
(compiled 2018.05.29 svn.r3508 for OlexSys, GUI svn.r5506)
;
_audit_update_record
;
2022-04-29 deposited with the CCDC.	2022-06-29 downloaded from the CCDC.
;
_cell_angle_alpha 90
_cell_angle_beta 90
_cell_angle_gamma 90
_cell_formula_units_Z 8
_cell_length_a 11.67670(10)
_cell_length_b 14.53350(10)
_cell_length_c 32.1537(3)
_cell_measurement_reflns_used 13325
_cell_measurement_temperature 149.99(10)
_cell_measurement_theta_max 71.5380
_cell_measurement_theta_min 4.0930
_cell_volume 5456.59(8)
_computing_cell_refinement 'CrysAlisPro 1.171.40.53 (Rigaku OD, 2019)'
_computing_data_collection 'CrysAlisPro 1.171.40.53 (Rigaku OD, 2019)'
_computing_data_reduction 'CrysAlisPro 1.171.40.53 (Rigaku OD, 2019)'
_computing_molecular_graphics 'Olex2 (Dolomanov et al., 2009)'
_computing_publication_material 'Olex2 (Dolomanov et al., 2009)'
_computing_structure_refinement 'ShelXL (Sheldrick, 2015)'
_computing_structure_solution 'olex2.solve (Bourhis et al., 2015)'
_diffrn_ambient_environment N~2~
_diffrn_ambient_temperature 149.99(10)
_diffrn_detector 'CCD plate'
_diffrn_detector_area_resol_mean 8.0521
_diffrn_detector_type EosS2
_diffrn_measured_fraction_theta_full 0.998
_diffrn_measured_fraction_theta_max 0.981
_diffrn_measurement_details
;
List of Runs (angles in degrees, time in seconds):

  # Type    Start    End  Width  t~exp~   \w     \q     \k     \f   Frames
#--------------------------------------------------------------------------
  1  \w    -75.00  20.00   1.00    1.00    --  -35.62  99.00  18.00   95
  2  \w    -32.00  52.00   1.00    1.00    --   35.62 -55.00 140.00   84
  3  \w      1.00  75.00   1.00    1.00    --   35.62 -99.00 -88.00   74
  4  \w     82.00 174.00   1.00    1.11    --  107.12  74.00 133.00   92
  5  \w     40.00 124.00   1.00    1.11    --  107.12 -55.00 140.00   84
  6  \w     37.00 110.00   1.00    1.11    --  107.12 -99.00 -88.00   73
  7  \w    -52.00  32.00   1.00    1.00    --  -35.62  57.00-180.00   84
  8  \w     55.00 108.00   1.00    1.00    --   35.62-178.00  30.00   53
  9  \w     57.00 108.00   1.00    1.00    --   35.62 178.00-150.00   51
 10  \w     40.00 125.00   1.00    1.11    --  107.12 -61.00 -90.00   85
 11  \w    103.00 170.00   1.00    1.11    --  107.12 111.00 -60.00   67
 12  \w     74.00 105.00   1.00    1.11    --  107.12 -95.00 -30.00   31
 13  \w     83.00 127.00   1.00    1.11    --  107.12 -30.00 -30.00   44
;
_diffrn_measurement_device 'four-circle diffractometer'
_diffrn_measurement_device_type 'SuperNova, Dual, Cu at home/near, EosS2'
_diffrn_measurement_method '\w scans'
_diffrn_orient_matrix_type 'CrysAlisPro convention (1999,Acta A55,543-557)'
_diffrn_orient_matrix_UB_11 0.0380031000
_diffrn_orient_matrix_UB_12 -0.0823143000
_diffrn_orient_matrix_UB_13 0.0268680000
_diffrn_orient_matrix_UB_21 0.1009070000
_diffrn_orient_matrix_UB_22 0.0571194000
_diffrn_orient_matrix_UB_23 0.0169852000
_diffrn_orient_matrix_UB_31 -0.0761111000
_diffrn_orient_matrix_UB_32 0.0345990000
_diffrn_orient_matrix_UB_33 0.0358293000
_diffrn_radiation_monochromator mirror
_diffrn_radiation_probe x-ray
_diffrn_radiation_type CuK\a
_diffrn_radiation_wavelength 1.54184
_diffrn_reflns_av_R_equivalents 0.0273
_diffrn_reflns_av_unetI/netI 0.0250
_diffrn_reflns_Laue_measured_fraction_full 0.998
_diffrn_reflns_Laue_measured_fraction_max 0.981
_diffrn_reflns_limit_h_max 10
_diffrn_reflns_limit_h_min -14
_diffrn_reflns_limit_k_max 17
_diffrn_reflns_limit_k_min -17
_diffrn_reflns_limit_l_max 39
_diffrn_reflns_limit_l_min -27
_diffrn_reflns_number 20816
_diffrn_reflns_point_group_measured_fraction_full 0.998
_diffrn_reflns_point_group_measured_fraction_max 0.981
_diffrn_reflns_theta_full 67.684
_diffrn_reflns_theta_max 71.505
_diffrn_reflns_theta_min 4.680
_diffrn_source 'micro-focus sealed X-ray tube'
_diffrn_source_type 'SuperNova (Cu) X-ray Source'
_exptl_absorpt_coefficient_mu 2.219
_exptl_absorpt_correction_T_max 1.00000
_exptl_absorpt_correction_T_min 0.85520
_exptl_absorpt_correction_type multi-scan
_exptl_absorpt_process_details
;
CrysAlisPro 1.171.40.53 (Rigaku Oxford Diffraction, 2019)
Empirical absorption correction using spherical harmonics,
 implemented in SCALE3 ABSPACK scaling algorithm.
;
_exptl_crystal_colour 'clear light orange'
_exptl_crystal_colour_lustre clear
_exptl_crystal_colour_modifier light
_exptl_crystal_colour_primary orange
_exptl_crystal_density_diffrn 1.234
_exptl_crystal_description block
_exptl_crystal_F_000 2192
_exptl_crystal_size_max 0.13
_exptl_crystal_size_mid 0.12
_exptl_crystal_size_min 0.11
_refine_diff_density_max 0.436
_refine_diff_density_min -0.292
_refine_diff_density_rms 0.055
_refine_ls_extinction_method none
_refine_ls_goodness_of_fit_ref 1.059
_refine_ls_hydrogen_treatment mixed
_refine_ls_matrix_type full
_refine_ls_number_parameters 308
_refine_ls_number_reflns 5212
_refine_ls_number_restraints 0
_refine_ls_restrained_S_all 1.059
_refine_ls_R_factor_all 0.0357
_refine_ls_R_factor_gt 0.0321
_refine_ls_shift/su_max 0.001
_refine_ls_shift/su_mean 0.000
_refine_ls_structure_factor_coef Fsqd
_refine_ls_weighting_details 'w=1/[\s^2^(Fo^2^)+(0.0439P)^2^+2.6853P] where P=(Fo^2^+2Fc^2^)/3'
_refine_ls_weighting_scheme calc
_refine_ls_wR_factor_gt 0.0820
_refine_ls_wR_factor_ref 0.0839
_reflns_Friedel_coverage 0.000
_reflns_number_gt 4754
_reflns_number_total 5212
_reflns_threshold_expression 'I > 2\s(I)'
_cod_data_source_file d2dt01357f2.cif
_cod_data_source_block dyz20191107
_cod_database_code 7710684
_shelx_shelxl_version_number 2016/6
_chemical_oxdiff_formula 'C1 B1 N1 P1 Ni1'
_shelx_space_group_comment
;
The symmetry employed for this shelxl refinement is uniquely defined
by the following loop, which should always be used as a source of
symmetry information in preference to the above space-group names.
They are only intended as comments.
;
_shelx_estimated_absorpt_t_max 0.792
_shelx_estimated_absorpt_t_min 0.761
_diffrn_oxdiff_digest_frames
;
018333c913e2d497252726c8d6951c702a00957f907
;
_reflns_odcompleteness_completeness 99.87
_reflns_odcompleteness_iscentric 1
_reflns_odcompleteness_theta 66.97
_olex2_refinement_description
;
1. Fixed Uiso
 At 1.2 times of:
  All C(H) groups, All C(H,H) groups
 At 1.5 times of:
  All C(H,H,H) groups
2.a Secondary CH2 refined with riding coordinates:
 C1(H1A,H1B), C2(H2A,H2B)
2.b Aromatic/amide H refined with riding coordinates:
 C4(H4), C7(H7), C6(H6), C5(H5)
2.c Idealised Me refined as rotating group:
 C16(H16A,H16B,H16C), C15(H15A,H15B,H15C), C24(H24A,H24B,H24C), C11(H11A,H11B,
 H11C), C14(H14A,H14B,H14C), C23(H23A,H23B,H23C), C10(H10A,H10B,H10C), C12(H12A,
 H12B,H12C), C18(H18A,H18B,H18C), C22(H22A,H22B,H22C), C20(H20A,H20B,H20C),
 C19(H19A,H19B,H19C)
;
_olex2_submission_special_instructions 'No special instructions were received'
_oxdiff_exptl_absorpt_empirical_details
;
Empirical correction (ABSPACK) includes:
- Absorption correction using spherical harmonics
- Frame scaling
;
_oxdiff_exptl_absorpt_empirical_full_max 1.271
_oxdiff_exptl_absorpt_empirical_full_min 0.606

loop_
_space_group_symop_operation_xyz
'x, y, z'
'-x+1/2, -y, z+1/2'
'-x, y+1/2, -z+1/2'
'x+1/2, -y+1/2, -z'
'-x, -y, -z'
'x-1/2, y, -z-1/2'
'x, -y-1/2, z-1/2'
'-x-1/2, y-1/2, z'

loop_
_atom_site_label
_atom_site_type_symbol
_atom_site_fract_x
_atom_site_fract_y
_atom_site_fract_z
_atom_site_U_iso_or_equiv
_atom_site_adp_type
_atom_site_occupancy
_atom_site_site_symmetry_order
_atom_site_calc_flag
_atom_site_refinement_flags_posn
_atom_site_refinement_flags_adp
_atom_site_refinement_flags_occupancy
_atom_site_disorder_assembly
_atom_site_disorder_group
Ni1 Ni 0.51611(2) 0.56593(2) 0.65097(2) 0.01223(9) Uani 1 1 d . . . . .
P1 P 0.66653(3) 0.65448(3) 0.66542(2) 0.01169(10) Uani 1 1 d . . . . .
P2 P 0.38031(3) 0.50538(3) 0.61045(2) 0.01263(10) Uani 1 1 d . . . . .
N2 N 0.41729(12) 0.66510(9) 0.57678(4) 0.0178(3) Uani 1 1 d . . . . .
N1 N 0.58382(12) 0.72881(9) 0.59827(4) 0.0166(3) Uani 1 1 d . . . . .
C13 C 0.64392(15) 0.73522(11) 0.71057(5) 0.0166(3) Uani 1 1 d . . . . .
C8 C 0.44522(15) 0.73484(11) 0.54888(5) 0.0170(3) Uani 1 1 d . . . . .
C3 C 0.55018(15) 0.77437(11) 0.56223(5) 0.0165(3) Uani 1 1 d . . . . .
C1 C 0.69015(14) 0.73587(11) 0.62095(5) 0.0171(3) Uani 1 1 d . . . . .
H1A H 0.702972 0.798143 0.630753 0.021 Uiso 1 1 calc R . . . .
H1B H 0.754628 0.716862 0.603979 0.021 Uiso 1 1 calc R . . . .
C21 C 0.44868(15) 0.42050(11) 0.57352(5) 0.0175(3) Uani 1 1 d . . . . .
C9 C 0.80902(14) 0.59395(11) 0.66814(5) 0.0176(3) Uani 1 1 d . . . . .
C2 C 0.32679(14) 0.59790(11) 0.57478(6) 0.0194(4) Uani 1 1 d . . . . .
H2A H 0.316800 0.574943 0.546683 0.023 Uiso 1 1 calc R . . . .
H2B H 0.254844 0.623287 0.584560 0.023 Uiso 1 1 calc R . . . .
C4 C 0.60042(17) 0.84566(12) 0.54036(5) 0.0220(4) Uani 1 1 d . . . . .
H4 H 0.669212 0.871507 0.549072 0.026 Uiso 1 1 calc R . . . .
C16 C 0.53932(16) 0.79392(12) 0.69861(6) 0.0232(4) Uani 1 1 d . . . . .
H16A H 0.556751 0.829344 0.674217 0.035 Uiso 1 1 calc GR . . . .
H16B H 0.520683 0.834643 0.721119 0.035 Uiso 1 1 calc GR . . . .
H16C H 0.475276 0.754387 0.693026 0.035 Uiso 1 1 calc GR . . . .
C15 C 0.74634(16) 0.79795(12) 0.71978(6) 0.0236(4) Uani 1 1 d . . . . .
H15A H 0.809034 0.761598 0.729932 0.035 Uiso 1 1 calc GR . . . .
H15B H 0.725103 0.842530 0.740415 0.035 Uiso 1 1 calc GR . . . .
H15C H 0.769048 0.829015 0.694752 0.035 Uiso 1 1 calc GR . . . .
C24 C 0.54600(16) 0.47164(13) 0.55133(6) 0.0238(4) Uani 1 1 d . . . . .
H24A H 0.515409 0.523938 0.536861 0.036 Uiso 1 1 calc GR . . . .
H24B H 0.582250 0.431065 0.531791 0.036 Uiso 1 1 calc GR . . . .
H24C H 0.601251 0.491936 0.571446 0.036 Uiso 1 1 calc GR . . . .
C17 C 0.24206(15) 0.45815(13) 0.63218(5) 0.0209(4) Uani 1 1 d . . . . .
C11 C 0.91165(15) 0.65740(13) 0.65958(6) 0.0249(4) Uani 1 1 d . . . . .
H11A H 0.909718 0.677305 0.631118 0.037 Uiso 1 1 calc GR . . . .
H11B H 0.981540 0.624511 0.664695 0.037 Uiso 1 1 calc GR . . . .
H11C H 0.907782 0.710019 0.677572 0.037 Uiso 1 1 calc GR . . . .
C7 C 0.39073(16) 0.76687(12) 0.51349(5) 0.0220(4) Uani 1 1 d . . . . .
H7 H 0.322186 0.741083 0.504480 0.026 Uiso 1 1 calc R . . . .
C14 C 0.61317(17) 0.68304(12) 0.75045(5) 0.0251(4) Uani 1 1 d . . . . .
H14A H 0.548032 0.644339 0.745368 0.038 Uiso 1 1 calc GR . . . .
H14B H 0.595201 0.726256 0.772065 0.038 Uiso 1 1 calc GR . . . .
H14C H 0.677009 0.645849 0.758889 0.038 Uiso 1 1 calc GR . . . .
C23 C 0.36563(16) 0.38010(13) 0.54134(6) 0.0242(4) Uani 1 1 d . . . . .
H23A H 0.309817 0.342532 0.555211 0.036 Uiso 1 1 calc GR . . . .
H23B H 0.407507 0.343276 0.521768 0.036 Uiso 1 1 calc GR . . . .
H23C H 0.327608 0.429209 0.526919 0.036 Uiso 1 1 calc GR . . . .
C10 C 0.80655(16) 0.52007(12) 0.63399(6) 0.0253(4) Uani 1 1 d . . . . .
H10A H 0.747038 0.476426 0.639927 0.038 Uiso 1 1 calc GR . . . .
H10B H 0.879057 0.488984 0.633117 0.038 Uiso 1 1 calc GR . . . .
H10C H 0.792020 0.548616 0.607591 0.038 Uiso 1 1 calc GR . . . .
C12 C 0.82480(16) 0.54799(12) 0.71053(6) 0.0246(4) Uani 1 1 d . . . . .
H12A H 0.837188 0.594299 0.731346 0.037 Uiso 1 1 calc GR . . . .
H12B H 0.889734 0.507536 0.709551 0.037 Uiso 1 1 calc GR . . . .
H12C H 0.757388 0.513293 0.717322 0.037 Uiso 1 1 calc GR . . . .
C18 C 0.14226(15) 0.46041(15) 0.60074(6) 0.0275(4) Uani 1 1 d . . . . .
H18A H 0.123157 0.523145 0.594469 0.041 Uiso 1 1 calc GR . . . .
H18B H 0.076782 0.430119 0.612510 0.041 Uiso 1 1 calc GR . . . .
H18C H 0.164748 0.429389 0.575679 0.041 Uiso 1 1 calc GR . . . .
C6 C 0.44204(18) 0.83921(13) 0.49173(6) 0.0275(4) Uani 1 1 d . . . . .
H6 H 0.406506 0.862029 0.467986 0.033 Uiso 1 1 calc R . . . .
C5 C 0.54443(18) 0.87769(13) 0.50466(6) 0.0274(4) Uani 1 1 d . . . . .
H5 H 0.576554 0.925558 0.489415 0.033 Uiso 1 1 calc R . . . .
C22 C 0.50338(17) 0.34093(12) 0.59785(6) 0.0268(4) Uani 1 1 d . . . . .
H22A H 0.551083 0.365308 0.619531 0.040 Uiso 1 1 calc GR . . . .
H22B H 0.548956 0.304223 0.579354 0.040 Uiso 1 1 calc GR . . . .
H22C H 0.444304 0.303497 0.609893 0.040 Uiso 1 1 calc GR . . . .
C20 C 0.21106(16) 0.52048(16) 0.66897(6) 0.0315(5) Uani 1 1 d . . . . .
H20A H 0.267325 0.513571 0.690516 0.047 Uiso 1 1 calc GR . . . .
H20B H 0.137122 0.503511 0.679531 0.047 Uiso 1 1 calc GR . . . .
H20C H 0.209338 0.583398 0.659897 0.047 Uiso 1 1 calc GR . . . .
C19 C 0.25542(18) 0.35905(14) 0.64814(6) 0.0324(5) Uani 1 1 d . . . . .
H19A H 0.262504 0.317879 0.624934 0.049 Uiso 1 1 calc GR . . . .
H19B H 0.189378 0.342520 0.664277 0.049 Uiso 1 1 calc GR . . . .
H19C H 0.322734 0.354839 0.665179 0.049 Uiso 1 1 calc GR . . . .
B1 B 0.50406(17) 0.65742(13) 0.60820(6) 0.0168(4) Uani 1 1 d . . . . .
B2 B 0.51454(18) 0.46921(14) 0.70450(6) 0.0198(4) Uani 1 1 d . . . . .
H2C H 0.4598(19) 0.5392(15) 0.7009(7) 0.033(6) Uiso 1 1 d . . . . .
H2D H 0.5684(19) 0.4650(15) 0.6725(7) 0.031(6) Uiso 1 1 d . . . . .
H2E H 0.5718(18) 0.4747(14) 0.7320(6) 0.027(5) Uiso 1 1 d . . . . .
H2F H 0.4578(19) 0.4089(15) 0.7053(7) 0.031(6) Uiso 1 1 d . . . . .

loop_
_atom_site_aniso_label
_atom_site_aniso_U_11
_atom_site_aniso_U_22
_atom_site_aniso_U_33
_atom_site_aniso_U_23
_atom_site_aniso_U_13
_atom_site_aniso_U_12
Ni1 0.01581(15) 0.00984(14) 0.01105(15) 0.00167(10) -0.00182(10) -0.00146(10)
P1 0.0150(2) 0.00868(18) 0.0114(2) 0.00177(14) -0.00173(15) -0.00086(14)
P2 0.01388(19) 0.01229(19) 0.0117(2) -0.00168(14) -0.00016(15) -0.00005(15)
N2 0.0228(7) 0.0139(6) 0.0168(7) 0.0035(5) -0.0053(6) -0.0001(6)
N1 0.0214(7) 0.0138(6) 0.0145(7) 0.0044(5) -0.0031(6) -0.0008(6)
C13 0.0231(8) 0.0120(7) 0.0146(8) 0.0001(6) -0.0018(7) -0.0015(7)
C8 0.0262(8) 0.0127(7) 0.0122(8) -0.0006(6) -0.0001(7) 0.0072(7)
C3 0.0263(9) 0.0126(7) 0.0107(8) 0.0014(6) 0.0015(7) 0.0061(7)
C1 0.0194(8) 0.0135(7) 0.0185(8) 0.0036(6) -0.0010(7) -0.0025(6)
C21 0.0202(8) 0.0190(8) 0.0134(8) -0.0044(6) -0.0003(7) 0.0031(7)
C9 0.0158(7) 0.0134(7) 0.0235(9) 0.0026(7) -0.0018(7) 0.0010(6)
C2 0.0190(8) 0.0172(8) 0.0221(9) -0.0013(7) -0.0057(7) 0.0020(7)
C4 0.0316(10) 0.0168(8) 0.0176(9) 0.0031(7) 0.0053(7) 0.0036(7)
C16 0.0283(9) 0.0179(8) 0.0235(9) -0.0049(7) -0.0013(8) 0.0058(7)
C15 0.0315(10) 0.0156(8) 0.0236(9) -0.0030(7) -0.0043(8) -0.0060(7)
C24 0.0217(9) 0.0341(10) 0.0157(9) -0.0058(8) 0.0031(7) 0.0009(8)
C17 0.0165(8) 0.0287(9) 0.0176(8) -0.0027(7) 0.0020(7) -0.0047(7)
C11 0.0166(8) 0.0224(9) 0.0356(11) 0.0066(8) -0.0023(8) -0.0018(7)
C7 0.0325(9) 0.0197(8) 0.0138(8) -0.0023(7) -0.0041(7) 0.0110(7)
C14 0.0397(11) 0.0205(8) 0.0151(8) -0.0009(7) 0.0015(8) -0.0045(8)
C23 0.0265(9) 0.0246(9) 0.0216(9) -0.0103(7) -0.0019(8) 0.0015(7)
C10 0.0222(9) 0.0207(9) 0.0331(10) -0.0044(8) 0.0041(8) 0.0040(7)
C12 0.0221(9) 0.0195(8) 0.0322(10) 0.0085(8) -0.0063(8) 0.0020(7)
C18 0.0164(8) 0.0393(11) 0.0266(10) -0.0066(9) -0.0023(8) -0.0049(8)
C6 0.0453(12) 0.0249(9) 0.0124(8) 0.0043(7) -0.0014(8) 0.0159(9)
C5 0.0457(12) 0.0193(9) 0.0172(9) 0.0089(7) 0.0074(8) 0.0089(8)
C22 0.0359(10) 0.0216(9) 0.0230(10) -0.0047(8) -0.0021(8) 0.0099(8)
C20 0.0192(9) 0.0524(13) 0.0228(10) -0.0115(9) 0.0045(8) 0.0005(9)
C19 0.0289(10) 0.0338(11) 0.0345(11) 0.0066(9) 0.0036(9) -0.0121(9)
B1 0.0211(9) 0.0142(8) 0.0150(9) 0.0002(7) -0.0017(7) 0.0012(7)
B2 0.0244(10) 0.0176(9) 0.0173(10) 0.0086(8) -0.0031(8) -0.0063(8)

loop_
_atom_type_symbol
_atom_type_description
_atom_type_scat_dispersion_real
_atom_type_scat_dispersion_imag
_atom_type_scat_source
C C 0.0181 0.0091 'International Tables Vol C Tables 4.2.6.8 and 6.1.1.4'
H H 0.0000 0.0000 'International Tables Vol C Tables 4.2.6.8 and 6.1.1.4'
B B 0.0090 0.0039 'International Tables Vol C Tables 4.2.6.8 and 6.1.1.4'
N N 0.0311 0.0180 'International Tables Vol C Tables 4.2.6.8 and 6.1.1.4'
Ni Ni -3.0029 0.5091 'International Tables Vol C Tables 4.2.6.8 and 6.1.1.4'
P P 0.2955 0.4335 'International Tables Vol C Tables 4.2.6.8 and 6.1.1.4'

loop_
_geom_angle_atom_site_label_1
_geom_angle_atom_site_label_2
_geom_angle_atom_site_label_3
_geom_angle
_geom_angle_site_symmetry_1
_geom_angle_site_symmetry_3
_geom_angle_publ_flag
P1 Ni1 P2 155.47(2) . . ?
P1 Ni1 H2C 103.3(7) . . ?
P1 Ni1 H2D 97.4(7) . . ?
P2 Ni1 H2C 100.2(7) . . ?
P2 Ni1 H2D 98.6(7) . . ?
B1 Ni1 P1 78.86(6) . . ?
B1 Ni1 P2 78.63(6) . . ?
B1 Ni1 B2 173.30(8) . . ?
B1 Ni1 H2C 140.5(7) . . ?
B1 Ni1 H2D 154.0(7) . . ?
B2 Ni1 P1 102.15(5) . . ?
B2 Ni1 P2 101.35(5) . . ?
B2 Ni1 H2C 32.8(7) . . ?
B2 Ni1 H2D 32.7(7) . . ?
H2C Ni1 H2D 65.5(10) . . ?
C13 P1 Ni1 114.21(6) . . ?
C1 P1 Ni1 108.74(5) . . ?
C1 P1 C13 102.42(7) . . ?
C1 P1 C9 101.54(8) . . ?
C9 P1 Ni1 115.88(5) . . ?
C9 P1 C13 112.24(8) . . ?
C21 P2 Ni1 108.90(6) . . ?
C2 P2 Ni1 108.12(5) . . ?
C2 P2 C21 102.99(8) . . ?
C2 P2 C17 101.67(8) . . ?
C17 P2 Ni1 122.30(6) . . ?
C17 P2 C21 110.88(8) . . ?
C8 N2 C2 129.56(14) . . ?
C8 N2 B1 110.16(14) . . ?
B1 N2 C2 119.78(14) . . ?
C3 N1 C1 129.02(14) . . ?
C3 N1 B1 110.33(14) . . ?
B1 N1 C1 119.93(13) . . ?
C16 C13 P1 105.29(11) . . ?
C15 C13 P1 114.19(12) . . ?
C15 C13 C16 109.75(13) . . ?
C14 C13 P1 111.66(11) . . ?
C14 C13 C16 107.31(15) . . ?
C14 C13 C15 108.40(14) . . ?
N2 C8 C3 107.59(14) . . ?
C7 C8 N2 131.81(17) . . ?
C7 C8 C3 120.60(16) . . ?
N1 C3 C8 107.63(14) . . ?
C4 C3 N1 131.34(17) . . ?
C4 C3 C8 121.03(16) . . ?
P1 C1 H1A 111.3 . . ?
P1 C1 H1B 111.3 . . ?
N1 C1 P1 102.34(10) . . ?
N1 C1 H1A 111.3 . . ?
N1 C1 H1B 111.3 . . ?
H1A C1 H1B 109.2 . . ?
C24 C21 P2 106.80(11) . . ?
C24 C21 C23 109.87(14) . . ?
C24 C21 C22 107.08(15) . . ?
C23 C21 P2 113.99(12) . . ?
C23 C21 C22 108.55(14) . . ?
C22 C21 P2 110.32(12) . . ?
C11 C9 P1 113.58(11) . . ?
C10 C9 P1 106.05(12) . . ?
C10 C9 C11 107.82(15) . . ?
C12 C9 P1 110.60(12) . . ?
C12 C9 C11 109.14(14) . . ?
C12 C9 C10 109.52(14) . . ?
P2 C2 H2A 111.3 . . ?
P2 C2 H2B 111.3 . . ?
N2 C2 P2 102.39(11) . . ?
N2 C2 H2A 111.3 . . ?
N2 C2 H2B 111.3 . . ?
H2A C2 H2B 109.2 . . ?
C3 C4 H4 121.1 . . ?
C3 C4 C5 117.90(18) . . ?
C5 C4 H4 121.1 . . ?
C13 C16 H16A 109.5 . . ?
C13 C16 H16B 109.5 . . ?
C13 C16 H16C 109.5 . . ?
H16A C16 H16B 109.5 . . ?
H16A C16 H16C 109.5 . . ?
H16B C16 H16C 109.5 . . ?
C13 C15 H15A 109.5 . . ?
C13 C15 H15B 109.5 . . ?
C13 C15 H15C 109.5 . . ?
H15A C15 H15B 109.5 . . ?
H15A C15 H15C 109.5 . . ?
H15B C15 H15C 109.5 . . ?
C21 C24 H24A 109.5 . . ?
C21 C24 H24B 109.5 . . ?
C21 C24 H24C 109.5 . . ?
H24A C24 H24B 109.5 . . ?
H24A C24 H24C 109.5 . . ?
H24B C24 H24C 109.5 . . ?
C18 C17 P2 113.28(12) . . ?
C20 C17 P2 105.81(12) . . ?
C20 C17 C18 108.33(15) . . ?
C20 C17 C19 108.67(16) . . ?
C19 C17 P2 112.18(13) . . ?
C19 C17 C18 108.39(15) . . ?
C9 C11 H11A 109.5 . . ?
C9 C11 H11B 109.5 . . ?
C9 C11 H11C 109.5 . . ?
H11A C11 H11B 109.5 . . ?
H11A C11 H11C 109.5 . . ?
H11B C11 H11C 109.5 . . ?
C8 C7 H7 121.1 . . ?
C8 C7 C6 117.86(18) . . ?
C6 C7 H7 121.1 . . ?
C13 C14 H14A 109.5 . . ?
C13 C14 H14B 109.5 . . ?
C13 C14 H14C 109.5 . . ?
H14A C14 H14B 109.5 . . ?
H14A C14 H14C 109.5 . . ?
H14B C14 H14C 109.5 . . ?
C21 C23 H23A 109.5 . . ?
C21 C23 H23B 109.5 . . ?
C21 C23 H23C 109.5 . . ?
H23A C23 H23B 109.5 . . ?
H23A C23 H23C 109.5 . . ?
H23B C23 H23C 109.5 . . ?
C9 C10 H10A 109.5 . . ?
C9 C10 H10B 109.5 . . ?
C9 C10 H10C 109.5 . . ?
H10A C10 H10B 109.5 . . ?
H10A C10 H10C 109.5 . . ?
H10B C10 H10C 109.5 . . ?
C9 C12 H12A 109.5 . . ?
C9 C12 H12B 109.5 . . ?
C9 C12 H12C 109.5 . . ?
H12A C12 H12B 109.5 . . ?
H12A C12 H12C 109.5 . . ?
H12B C12 H12C 109.5 . . ?
C17 C18 H18A 109.5 . . ?
C17 C18 H18B 109.5 . . ?
C17 C18 H18C 109.5 . . ?
H18A C18 H18B 109.5 . . ?
H18A C18 H18C 109.5 . . ?
H18B C18 H18C 109.5 . . ?
C7 C6 H6 119.2 . . ?
C5 C6 C7 121.59(17) . . ?
C5 C6 H6 119.2 . . ?
C4 C5 H5 119.5 . . ?
C6 C5 C4 121.01(17) . . ?
C6 C5 H5 119.5 . . ?
C21 C22 H22A 109.5 . . ?
C21 C22 H22B 109.5 . . ?
C21 C22 H22C 109.5 . . ?
H22A C22 H22B 109.5 . . ?
H22A C22 H22C 109.5 . . ?
H22B C22 H22C 109.5 . . ?
C17 C20 H20A 109.5 . . ?
C17 C20 H20B 109.5 . . ?
C17 C20 H20C 109.5 . . ?
H20A C20 H20B 109.5 . . ?
H20A C20 H20C 109.5 . . ?
H20B C20 H20C 109.5 . . ?
C17 C19 H19A 109.5 . . ?
C17 C19 H19B 109.5 . . ?
C17 C19 H19C 109.5 . . ?
H19A C19 H19B 109.5 . . ?
H19A C19 H19C 109.5 . . ?
H19B C19 H19C 109.5 . . ?
N2 B1 Ni1 127.62(13) . . ?
N1 B1 Ni1 127.97(14) . . ?
N1 B1 N2 104.25(14) . . ?
Ni1 B2 H2C 52.9(10) . . ?
Ni1 B2 H2D 50.8(10) . . ?
Ni1 B2 H2E 124.5(11) . . ?
Ni1 B2 H2F 121.8(11) . . ?
H2C B2 H2D 103.7(15) . . ?
H2C B2 H2E 109.5(15) . . ?
H2C B2 H2F 110.7(16) . . ?
H2D B2 H2E 111.7(15) . . ?
H2D B2 H2F 107.1(15) . . ?
H2E B2 H2F 113.7(15) . . ?

loop_
_geom_bond_atom_site_label_1
_geom_bond_atom_site_label_2
_geom_bond_distance
_geom_bond_site_symmetry_2
_geom_bond_publ_flag
Ni1 P1 2.2264(5) . ?
Ni1 P2 2.2330(5) . ?
Ni1 B1 1.9179(19) . ?
Ni1 B2 2.2224(19) . ?
Ni1 H2C 1.78(2) . ?
Ni1 H2D 1.73(2) . ?
P1 C13 1.8853(17) . ?
P1 C1 1.8762(16) . ?
P1 C9 1.8842(17) . ?
P2 C21 1.8892(17) . ?
P2 C2 1.8745(17) . ?
P2 C17 1.8883(18) . ?
N2 C8 1.392(2) . ?
N2 C2 1.440(2) . ?
N2 B1 1.435(2) . ?
N1 C3 1.391(2) . ?
N1 C1 1.444(2) . ?
N1 B1 1.430(2) . ?
C13 C16 1.539(2) . ?
C13 C15 1.533(2) . ?
C13 C14 1.532(2) . ?
C8 C3 1.420(2) . ?
C8 C7 1.385(2) . ?
C3 C4 1.383(2) . ?
C1 H1A 0.9700 . ?
C1 H1B 0.9700 . ?
C21 C24 1.534(2) . ?
C21 C23 1.535(2) . ?
C21 C22 1.536(2) . ?
C9 C11 1.537(2) . ?
C9 C10 1.536(2) . ?
C9 C12 1.529(2) . ?
C2 H2A 0.9700 . ?
C2 H2B 0.9700 . ?
C4 H4 0.9300 . ?
C4 C5 1.401(3) . ?
C16 H16A 0.9600 . ?
C16 H16B 0.9600 . ?
C16 H16C 0.9600 . ?
C15 H15A 0.9600 . ?
C15 H15B 0.9600 . ?
C15 H15C 0.9600 . ?
C24 H24A 0.9600 . ?
C24 H24B 0.9600 . ?
C24 H24C 0.9600 . ?
C17 C18 1.543(2) . ?
C17 C20 1.533(2) . ?
C17 C19 1.537(3) . ?
C11 H11A 0.9600 . ?
C11 H11B 0.9600 . ?
C11 H11C 0.9600 . ?
C7 H7 0.9300 . ?
C7 C6 1.398(3) . ?
C14 H14A 0.9600 . ?
C14 H14B 0.9600 . ?
C14 H14C 0.9600 . ?
C23 H23A 0.9600 . ?
C23 H23B 0.9600 . ?
C23 H23C 0.9600 . ?
C10 H10A 0.9600 . ?
C10 H10B 0.9600 . ?
C10 H10C 0.9600 . ?
C12 H12A 0.9600 . ?
C12 H12B 0.9600 . ?
C12 H12C 0.9600 . ?
C18 H18A 0.9600 . ?
C18 H18B 0.9600 . ?
C18 H18C 0.9600 . ?
C6 H6 0.9300 . ?
C6 C5 1.384(3) . ?
C5 H5 0.9300 . ?
C22 H22A 0.9600 . ?
C22 H22B 0.9600 . ?
C22 H22C 0.9600 . ?
C20 H20A 0.9600 . ?
C20 H20B 0.9600 . ?
C20 H20C 0.9600 . ?
C19 H19A 0.9600 . ?
C19 H19B 0.9600 . ?
C19 H19C 0.9600 . ?
B2 H2C 1.21(2) . ?
B2 H2D 1.21(2) . ?
B2 H2E 1.11(2) . ?
B2 H2F 1.10(2) . ?

loop_
_geom_torsion_atom_site_label_1
_geom_torsion_atom_site_label_2
_geom_torsion_atom_site_label_3
_geom_torsion_atom_site_label_4
_geom_torsion
_geom_torsion_site_symmetry_1
_geom_torsion_site_symmetry_2
_geom_torsion_site_symmetry_3
_geom_torsion_site_symmetry_4
_geom_torsion_publ_flag
Ni1 P1 C13 C16 -58.01(12) . . . . ?
Ni1 P1 C13 C15 -178.46(10) . . . . ?
Ni1 P1 C13 C14 58.13(13) . . . . ?
Ni1 P1 C1 N1 14.97(12) . . . . ?
Ni1 P1 C9 C11 155.42(11) . . . . ?
Ni1 P1 C9 C10 37.19(13) . . . . ?
Ni1 P1 C9 C12 -81.47(12) . . . . ?
Ni1 P2 C21 C24 -53.46(12) . . . . ?
Ni1 P2 C21 C23 -174.99(11) . . . . ?
Ni1 P2 C21 C22 62.58(13) . . . . ?
Ni1 P2 C2 N2 18.37(12) . . . . ?
Ni1 P2 C17 C18 154.18(11) . . . . ?
Ni1 P2 C17 C20 35.64(15) . . . . ?
Ni1 P2 C17 C19 -82.71(13) . . . . ?
N2 C8 C3 N1 -0.65(18) . . . . ?
N2 C8 C3 C4 179.60(15) . . . . ?
N2 C8 C7 C6 -179.73(17) . . . . ?
N1 C3 C4 C5 -179.60(17) . . . . ?
C13 P1 C1 N1 -106.24(11) . . . . ?
C13 P1 C9 C11 -70.89(14) . . . . ?
C13 P1 C9 C10 170.88(11) . . . . ?
C13 P1 C9 C12 52.22(14) . . . . ?
C8 N2 C2 P2 158.72(14) . . . . ?
C8 N2 B1 Ni1 -173.67(13) . . . . ?
C8 N2 B1 N1 1.87(19) . . . . ?
C8 C3 C4 C5 0.1(2) . . . . ?
C8 C7 C6 C5 0.5(3) . . . . ?
C3 N1 C1 P1 179.28(14) . . . . ?
C3 N1 B1 Ni1 173.23(13) . . . . ?
C3 N1 B1 N2 -2.29(19) . . . . ?
C3 C8 C7 C6 -0.3(2) . . . . ?
C3 C4 C5 C6 0.0(3) . . . . ?
C1 P1 C13 C16 59.36(12) . . . . ?
C1 P1 C13 C15 -61.09(13) . . . . ?
C1 P1 C13 C14 175.50(13) . . . . ?
C1 P1 C9 C11 37.81(14) . . . . ?
C1 P1 C9 C10 -80.42(12) . . . . ?
C1 P1 C9 C12 160.91(12) . . . . ?
C1 N1 C3 C8 171.97(15) . . . . ?
C1 N1 C3 C4 -8.3(3) . . . . ?
C1 N1 B1 Ni1 2.1(2) . . . . ?
C1 N1 B1 N2 -173.41(14) . . . . ?
C21 P2 C2 N2 -96.80(12) . . . . ?
C21 P2 C17 C18 -75.17(15) . . . . ?
C21 P2 C17 C20 166.29(12) . . . . ?
C21 P2 C17 C19 47.94(15) . . . . ?
C9 P1 C13 C16 167.49(11) . . . . ?
C9 P1 C13 C15 47.04(14) . . . . ?
C9 P1 C13 C14 -76.37(14) . . . . ?
C9 P1 C1 N1 137.63(11) . . . . ?
C2 P2 C21 C24 61.15(13) . . . . ?
C2 P2 C21 C23 -60.38(14) . . . . ?
C2 P2 C21 C22 177.19(12) . . . . ?
C2 P2 C17 C18 33.76(15) . . . . ?
C2 P2 C17 C20 -84.78(14) . . . . ?
C2 P2 C17 C19 156.87(13) . . . . ?
C2 N2 C8 C3 -172.49(16) . . . . ?
C2 N2 C8 C7 7.0(3) . . . . ?
C2 N2 B1 Ni1 -1.0(2) . . . . ?
C2 N2 B1 N1 174.49(14) . . . . ?
C17 P2 C21 C24 169.22(11) . . . . ?
C17 P2 C21 C23 47.69(15) . . . . ?
C17 P2 C21 C22 -74.74(14) . . . . ?
C17 P2 C2 N2 148.30(11) . . . . ?
C7 C8 C3 N1 179.83(14) . . . . ?
C7 C8 C3 C4 0.1(2) . . . . ?
C7 C6 C5 C4 -0.3(3) . . . . ?
B1 N2 C8 C3 -0.80(18) . . . . ?
B1 N2 C8 C7 178.65(18) . . . . ?
B1 N2 C2 P2 -12.29(18) . . . . ?
B1 N1 C3 C8 1.88(19) . . . . ?
B1 N1 C3 C4 -178.41(18) . . . . ?
B1 N1 C1 P1 -11.45(18) . . . . ?
